data_4304251
loop_
_publ_author_name
'Michael Veith'
'Kroum Valtchev'
'Volker Huch'

_publ_section_title
;
Tetraalkoxyaluminates of Nickel(II), Copper(II), and Copper(I)
;
_journal_name_full 'Inorganic Chemistry'
_journal_page_first 1204
_journal_page_last 1217
_journal_paper_doi 10.1021/ic701729y
_journal_volume 47
_journal_year 2008
_chemical_formula_sum 'C29 H61 Al2 Cu N O8'
_chemical_formula_weight 669.29
_chemical_name_systematic
; 
 ? 
;
_space_group_IT_number 4
_symmetry_cell_setting monoclinic
_symmetry_space_group_name_Hall 'P 2yb'
_symmetry_space_group_name_H-M 'P 1 21 1'
_atom_sites_solution_hydrogens geom
_atom_sites_solution_primary direct
_atom_sites_solution_secondary difmap
_audit_creation_method SHELXL-97
_cell_angle_alpha 90.00
_cell_angle_beta 99.41(3)
_cell_angle_gamma 90.00
_cell_formula_units_Z 2
_cell_length_a 9.250(2)
_cell_length_b 16.373(3)
_cell_length_c 13.473(3)
_cell_measurement_reflns_used 20
_cell_measurement_temperature 293(2)
_cell_measurement_theta_max 12
_cell_measurement_theta_min 9
_cell_volume 2013.0(7)
_computing_structure_refinement 'SHELXL-97 (Sheldrick, 1997)'
_computing_structure_solution 'SHELXS-97 (Sheldrick, 1990)'
_diffrn_ambient_temperature 293(2)
_diffrn_measured_fraction_theta_full 0.990
_diffrn_measured_fraction_theta_max 0.990
_diffrn_measurement_device_type 'Stoe AED2'
_diffrn_measurement_method omega-theta-scans
_diffrn_radiation_monochromator graphite
_diffrn_radiation_source 'fine-focus sealed tube'
_diffrn_radiation_type MoK\a
_diffrn_radiation_wavelength 0.71073
_diffrn_reflns_av_R_equivalents 0.0000
_diffrn_reflns_av_sigmaI/netI 0.0196
_diffrn_reflns_limit_h_max 9
_diffrn_reflns_limit_h_min -9
_diffrn_reflns_limit_k_max 17
_diffrn_reflns_limit_k_min 0
_diffrn_reflns_limit_l_max 14
_diffrn_reflns_limit_l_min 0
_diffrn_reflns_number 2693
_diffrn_reflns_theta_full 22.45
_diffrn_reflns_theta_max 22.45
_diffrn_reflns_theta_min 1.53
_exptl_absorpt_coefficient_mu 0.625
_exptl_absorpt_correction_type N/A
_exptl_crystal_colour blue
_exptl_crystal_density_diffrn 1.104
_exptl_crystal_density_method 'not measured'
_exptl_crystal_description 'irregular blocks'
_exptl_crystal_F_000 722
_exptl_crystal_size_max 0.5
_exptl_crystal_size_mid 0.35
_exptl_crystal_size_min 0.28
_refine_diff_density_max 0.316
_refine_diff_density_min -0.240
_refine_diff_density_rms 0.055
_refine_ls_abs_structure_details 'Flack H D (1983), Acta Cryst. A39, 876-881'
_refine_ls_abs_structure_Flack 0.01(3)
_refine_ls_extinction_method none
_refine_ls_goodness_of_fit_ref 1.082
_refine_ls_hydrogen_treatment mixed
_refine_ls_matrix_type full
_refine_ls_number_parameters 370
_refine_ls_number_reflns 2693
_refine_ls_number_restraints 1
_refine_ls_restrained_S_all 1.082
_refine_ls_R_factor_all 0.0552
_refine_ls_R_factor_gt 0.0470
_refine_ls_shift/su_max 0.711
_refine_ls_shift/su_mean 0.044
_refine_ls_structure_factor_coef Fsqd
_refine_ls_weighting_details 'calc w=1/[\s^2^(Fo^2^)+(0.1084P)^2^+0.5403P] where P=(Fo^2^+2Fc^2^)/3'
_refine_ls_weighting_scheme calc
_refine_ls_wR_factor_gt 0.1401
_refine_ls_wR_factor_ref 0.1558
_reflns_number_gt 2411
_reflns_number_total 2693
_reflns_threshold_expression >2sigma(I)
_cod_data_source_file ic701729y-file003_05.cif
_cod_data_source_block comp_10
_cod_database_code 4304251

loop_
_symmetry_equiv_pos_as_xyz
'x, y, z'
'-x, y+1/2, -z'

loop_
_atom_site_label
_atom_site_type_symbol
_atom_site_fract_x
_atom_site_fract_y
_atom_site_fract_z
_atom_site_U_iso_or_equiv
_atom_site_adp_type
_atom_site_occupancy
_atom_site_symmetry_multiplicity
_atom_site_calc_flag
_atom_site_refinement_flags
_atom_site_disorder_assembly
_atom_site_disorder_group
Cu1 Cu -0.17000(9) 0.32605(5) -0.19880(6) 0.0663(3) Uani 1 1 d . . .
Al1 Al -0.1314(3) 0.40208(15) -0.00563(18) 0.0721(7) Uani 1 1 d . . .
Al2 Al -0.2328(3) 0.38882(17) -0.4071(2) 0.0846(8) Uani 1 1 d . . .
O1 O -0.2213(6) 0.3119(4) -0.0640(4) 0.0750(16) Uani 1 1 d . . .
O2 O -0.3393(6) 0.3979(5) -0.3113(4) 0.0922(19) Uani 1 1 d . . .
O3 O -0.0842(6) 0.3423(4) -0.3221(4) 0.0735(16) Uani 1 1 d . . .
O4 O -0.0650(6) 0.4166(3) -0.1212(4) 0.0758(15) Uani 1 1 d . . .
O5 O -0.0013(7) 0.3880(4) 0.0972(4) 0.0939(18) Uani 1 1 d . . .
O6 O -0.3090(9) 0.3197(7) -0.4932(5) 0.123(2) Uani 1 1 d . . .
O7 O -0.2574(8) 0.4732(5) 0.0158(5) 0.105(2) Uani 1 1 d . . .
O8 O -0.1852(11) 0.4777(6) -0.4570(9) 0.158(4) Uani 1 1 d . . .
N1 N -0.2295(8) 0.2103(4) -0.2381(5) 0.0727(17) Uani 1 1 d . . .
C1 C -0.3330(12) 0.1928(8) -0.3149(8) 0.106(3) Uani 1 1 d . . .
H1 H -0.3826 0.2353 -0.3516 0.127 Uiso 1 1 calc R . .
C2 C -0.1572(11) 0.1493(6) -0.1867(7) 0.088(3) Uani 1 1 d . . .
H2 H -0.0862 0.1614 -0.1315 0.106 Uiso 1 1 calc R . .
C3 C -0.1854(13) 0.0659(7) -0.2139(9) 0.105(3) Uani 1 1 d . . .
H3 H -0.1308 0.0240 -0.1794 0.126 Uiso 1 1 calc R . .
C4 C -0.2940(18) 0.0498(8) -0.2914(10) 0.131(5) Uani 1 1 d . . .
H4 H -0.3173 -0.0039 -0.3101 0.157 Uiso 1 1 calc R . .
C5 C -0.3695(16) 0.1130(9) -0.3421(9) 0.128(4) Uani 1 1 d . . .
H5 H -0.4454 0.1024 -0.3948 0.154 Uiso 1 1 calc R . .
C6 C -0.3408(10) 0.2649(7) -0.0362(7) 0.088(3) Uani 1 1 d . . .
H6 H -0.3358 0.2107 -0.0663 0.106 Uiso 1 1 calc R . .
C7 C -0.3185(15) 0.2526(10) 0.0736(9) 0.136(5) Uani 1 1 d . . .
H7A H -0.2223 0.2307 0.0957 0.205 Uiso 1 1 calc R . .
H7B H -0.3906 0.2151 0.0902 0.205 Uiso 1 1 calc R . .
H7C H -0.3280 0.3039 0.1063 0.205 Uiso 1 1 calc R . .
C8 C -0.4848(12) 0.2996(10) -0.0795(11) 0.144(6) Uani 1 1 d . . .
H8A H -0.4908 0.3052 -0.1510 0.217 Uiso 1 1 calc R . .
H8B H -0.4960 0.3522 -0.0503 0.217 Uiso 1 1 calc R . .
H8C H -0.5613 0.2639 -0.0654 0.217 Uiso 1 1 calc R . .
C9 C -0.4777(15) 0.4368(10) -0.3112(11) 0.133(5) Uani 1 1 d . . .
H9 H -0.5398 0.3974 -0.2831 0.160 Uiso 1 1 calc R . .
C10 C -0.5569(15) 0.4602(12) -0.4111(12) 0.161(6) Uani 1 1 d . . .
H10A H -0.5673 0.4133 -0.4544 0.242 Uiso 1 1 calc R . .
H10B H -0.5028 0.5018 -0.4394 0.242 Uiso 1 1 calc R . .
H10C H -0.6521 0.4807 -0.4045 0.242 Uiso 1 1 calc R . .
C11 C -0.4568(18) 0.5081(11) -0.2404(14) 0.163(6) Uani 1 1 d . . .
H11A H -0.4029 0.4909 -0.1769 0.244 Uiso 1 1 calc R . .
H11B H -0.5508 0.5287 -0.2309 0.244 Uiso 1 1 calc R . .
H11C H -0.4035 0.5503 -0.2682 0.244 Uiso 1 1 calc R . .
C12 C 0.0307(12) 0.2927(7) -0.3493(8) 0.102(3) Uani 1 1 d . . .
H12 H -0.0168 0.2407 -0.3707 0.122 Uiso 1 1 calc R . .
C13 C 0.0847(13) 0.3226(11) -0.4369(9) 0.138(4) Uani 1 1 d . . .
H13A H 0.0036 0.3338 -0.4893 0.207 Uiso 1 1 calc R . .
H13B H 0.1468 0.2821 -0.4597 0.207 Uiso 1 1 calc R . .
H13C H 0.1397 0.3718 -0.4201 0.207 Uiso 1 1 calc R . .
C14 C 0.1431(12) 0.2716(9) -0.2647(10) 0.118(4) Uani 1 1 d . . .
H14A H 0.0976 0.2532 -0.2096 0.177 Uiso 1 1 calc R . .
H14B H 0.2022 0.3188 -0.2444 0.177 Uiso 1 1 calc R . .
H14C H 0.2037 0.2289 -0.2843 0.177 Uiso 1 1 calc R . .
C15 C 0.0197(14) 0.4808(6) -0.1547(8) 0.102(3) Uani 1 1 d . . .
H15 H 0.0278 0.4698 -0.2251 0.123 Uiso 1 1 calc R . .
C16 C 0.1720(17) 0.4811(12) -0.0952(16) 0.182(8) Uani 1 1 d . . .
H16A H 0.2161 0.4285 -0.1001 0.272 Uiso 1 1 calc R . .
H16B H 0.1675 0.4929 -0.0260 0.272 Uiso 1 1 calc R . .
H16C H 0.2296 0.5221 -0.1216 0.272 Uiso 1 1 calc R . .
C17 C -0.049(2) 0.5592(9) -0.1510(18) 0.221(11) Uani 1 1 d . . .
H17A H -0.1461 0.5573 -0.1894 0.332 Uiso 1 1 calc R . .
H17B H 0.0074 0.5999 -0.1788 0.332 Uiso 1 1 calc R . .
H17C H -0.0547 0.5727 -0.0824 0.332 Uiso 1 1 calc R . .
C18 C 0.0957(19) 0.3256(14) 0.1363(10) 0.158(6) Uani 1 1 d . . .
H18 H 0.0228 0.2823 0.1184 0.190 Uiso 1 1 calc R . .
C19 C 0.097(2) 0.3161(15) 0.2468(10) 0.172(7) Uani 1 1 d . . .
H19A H 0.0206 0.3492 0.2667 0.257 Uiso 1 1 calc R . .
H19B H 0.1899 0.3332 0.2830 0.257 Uiso 1 1 calc R . .
H19C H 0.0801 0.2599 0.2618 0.257 Uiso 1 1 calc R . .
C20 C 0.187(3) 0.2933(16) 0.0894(17) 0.288(19) Uani 1 1 d . . .
H20A H 0.1698 0.3122 0.0210 0.433 Uiso 1 1 calc R . .
H20B H 0.1757 0.2350 0.0905 0.433 Uiso 1 1 calc R . .
H20C H 0.2839 0.3079 0.1207 0.433 Uiso 1 1 calc R . .
C21 C -0.332(2) 0.3049(11) -0.5964(11) 0.164(7) Uani 1 1 d . . .
H21 H -0.2457 0.3256 -0.6218 0.197 Uiso 1 1 calc R . .
C22 C -0.339(5) 0.2193(16) -0.6157(16) 0.37(3) Uani 1 1 d . . .
H22A H -0.2518 0.1937 -0.5806 0.559 Uiso 1 1 calc R . .
H22B H -0.3454 0.2099 -0.6866 0.559 Uiso 1 1 calc R . .
H22C H -0.4232 0.1967 -0.5928 0.559 Uiso 1 1 calc R . .
C23 C -0.450(3) 0.341(3) -0.6514(16) 0.36(2) Uani 1 1 d . . .
H23A H -0.4535 0.3972 -0.6320 0.545 Uiso 1 1 calc R . .
H23B H -0.5371 0.3136 -0.6399 0.545 Uiso 1 1 calc R . .
H23C H -0.4418 0.3377 -0.7215 0.545 Uiso 1 1 calc R . .
C24 C -0.291(2) 0.5183(14) 0.0926(13) 0.187(9) Uani 1 1 d . . .
H24 H -0.2317 0.5661 0.0814 0.224 Uiso 1 1 calc R . .
C25 C -0.255(5) 0.515(3) 0.182(2) 0.43(4) Uani 1 1 d . . .
H25A H -0.1541 0.4983 0.1980 0.641 Uiso 1 1 calc R . .
H25B H -0.3156 0.4772 0.2102 0.641 Uiso 1 1 calc R . .
H25C H -0.2649 0.5686 0.2105 0.641 Uiso 1 1 calc R . .
C26 C -0.423(5) 0.555(3) 0.069(2) 0.51(5) Uani 1 1 d . . .
H26A H -0.4384 0.5717 0.0002 0.761 Uiso 1 1 calc R . .
H26B H -0.4265 0.6019 0.1116 0.761 Uiso 1 1 calc R . .
H26C H -0.4987 0.5173 0.0800 0.761 Uiso 1 1 calc R . .
C27 C -0.104(3) 0.5383(11) -0.4732(18) 0.229(12) Uani 1 1 d . . .
H27 H -0.0250 0.5361 -0.4153 0.275 Uiso 1 1 calc R . .
C28 C -0.030(3) 0.5431(14) -0.5521(19) 0.265(16) Uani 1 1 d . . .
H28A H 0.0405 0.4998 -0.5476 0.397 Uiso 1 1 calc R . .
H28B H 0.0192 0.5948 -0.5505 0.397 Uiso 1 1 calc R . .
H28C H -0.0978 0.5382 -0.6139 0.397 Uiso 1 1 calc R . .
C29 C -0.183(4) 0.6151(16) -0.454(3) 0.39(3) Uani 1 1 d . . .
H29A H -0.2250 0.6091 -0.3941 0.579 Uiso 1 1 calc R . .
H29B H -0.2601 0.6253 -0.5102 0.579 Uiso 1 1 calc R . .
H29C H -0.1158 0.6600 -0.4470 0.579 Uiso 1 1 calc R . .

loop_
_atom_site_aniso_label
_atom_site_aniso_U_11
_atom_site_aniso_U_22
_atom_site_aniso_U_33
_atom_site_aniso_U_23
_atom_site_aniso_U_13
_atom_site_aniso_U_12
Cu1 0.0735(5) 0.0553(5) 0.0694(5) -0.0030(5) 0.0093(4) -0.0049(5)
Al1 0.0829(15) 0.0635(14) 0.0692(14) -0.0060(11) 0.0103(11) 0.0027(12)
Al2 0.0936(18) 0.0795(18) 0.0791(16) 0.0191(14) 0.0098(13) -0.0082(14)
O1 0.082(3) 0.070(4) 0.076(3) -0.002(3) 0.022(2) -0.007(3)
O2 0.080(4) 0.104(5) 0.093(4) 0.022(4) 0.014(3) 0.016(4)
O3 0.079(3) 0.073(4) 0.069(3) -0.011(3) 0.012(2) -0.005(3)
O4 0.091(4) 0.059(3) 0.080(3) -0.007(3) 0.021(3) -0.016(3)
O5 0.105(4) 0.092(4) 0.078(4) -0.010(3) -0.005(3) 0.011(4)
O6 0.145(5) 0.131(6) 0.083(4) 0.002(5) -0.011(4) -0.025(7)
O7 0.116(5) 0.100(5) 0.100(4) -0.018(4) 0.018(4) 0.039(4)
O8 0.169(8) 0.102(6) 0.214(10) 0.074(7) 0.071(8) 0.000(6)
N1 0.084(4) 0.065(4) 0.069(4) -0.005(3) 0.010(3) -0.012(4)
C1 0.130(9) 0.084(7) 0.093(7) 0.018(6) -0.014(7) -0.022(6)
C2 0.118(7) 0.057(5) 0.086(6) -0.004(4) 0.006(5) -0.006(5)
C3 0.135(9) 0.060(6) 0.118(8) 0.002(5) 0.016(7) 0.005(6)
C4 0.190(13) 0.075(8) 0.125(10) -0.008(7) 0.021(9) -0.036(8)
C5 0.167(11) 0.099(9) 0.101(7) -0.001(7) -0.031(7) -0.036(9)
C6 0.083(6) 0.096(6) 0.088(6) 0.004(5) 0.022(5) -0.016(5)
C7 0.139(10) 0.154(12) 0.120(9) 0.037(9) 0.034(7) -0.030(9)
C8 0.084(7) 0.173(16) 0.175(12) 0.033(10) 0.019(7) -0.034(8)
C9 0.110(9) 0.134(12) 0.156(12) 0.062(10) 0.028(8) 0.026(8)
C10 0.118(9) 0.187(17) 0.165(13) 0.043(12) -0.018(9) 0.039(10)
C11 0.146(12) 0.149(15) 0.192(16) 0.013(13) 0.025(11) 0.055(11)
C12 0.105(7) 0.101(7) 0.107(7) 0.003(6) 0.038(6) 0.013(6)
C13 0.135(8) 0.153(11) 0.140(9) -0.014(12) 0.067(7) 0.009(11)
C14 0.092(7) 0.124(9) 0.137(9) 0.005(8) 0.017(6) 0.028(7)
C15 0.153(9) 0.068(6) 0.089(6) -0.014(5) 0.031(6) -0.043(6)
C16 0.128(11) 0.163(16) 0.25(2) 0.018(15) 0.027(12) -0.060(12)
C17 0.208(19) 0.072(9) 0.40(3) 0.064(14) 0.09(2) 0.008(10)
C18 0.168(12) 0.178(14) 0.120(9) -0.003(13) -0.004(8) 0.052(16)
C19 0.207(14) 0.172(17) 0.122(10) 0.047(13) -0.013(10) -0.006(15)
C20 0.33(3) 0.31(3) 0.27(2) 0.15(2) 0.17(2) 0.25(3)
C21 0.192(14) 0.154(17) 0.122(10) -0.011(10) -0.049(10) -0.011(12)
C22 0.76(9) 0.16(2) 0.138(17) -0.041(15) -0.10(3) 0.00(3)
C23 0.29(3) 0.59(7) 0.161(17) 0.00(4) -0.097(19) 0.11(5)
C24 0.208(17) 0.22(2) 0.121(11) -0.054(13) 0.003(11) 0.116(16)
C25 0.53(6) 0.52(7) 0.22(3) -0.07(4) 0.01(4) 0.38(6)
C26 0.49(6) 0.72(10) 0.28(3) -0.26(5) -0.03(4) 0.42(7)
C27 0.39(4) 0.099(12) 0.23(2) 0.060(13) 0.17(2) 0.040(17)
C28 0.38(4) 0.164(19) 0.31(3) 0.11(2) 0.22(3) 0.05(2)
C29 0.36(4) 0.137(18) 0.73(9) 0.14(4) 0.29(5) 0.05(2)

loop_
_atom_type_symbol
_atom_type_description
_atom_type_scat_dispersion_real
_atom_type_scat_dispersion_imag
_atom_type_scat_source
C C 0.0033 0.0016 'International Tables Vol C Tables 4.2.6.8 and 6.1.1.4'
H H 0.0000 0.0000 'International Tables Vol C Tables 4.2.6.8 and 6.1.1.4'
N N 0.0061 0.0033 'International Tables Vol C Tables 4.2.6.8 and 6.1.1.4'
O O 0.0106 0.0060 'International Tables Vol C Tables 4.2.6.8 and 6.1.1.4'
Al Al 0.0645 0.0514 'International Tables Vol C Tables 4.2.6.8 and 6.1.1.4'
Cu Cu 0.3201 1.2651 'International Tables Vol C Tables 4.2.6.8 and 6.1.1.4'

loop_
_geom_angle_atom_site_label_1
_geom_angle_atom_site_label_2
_geom_angle_atom_site_label_3
_geom_angle
_geom_angle_site_symmetry_1
_geom_angle_site_symmetry_3
_geom_angle_publ_flag
O1 Cu1 O3 170.3(2) . . ?
O1 Cu1 O4 76.8(2) . . ?
O3 Cu1 O4 96.6(2) . . ?
O1 Cu1 N1 92.0(3) . . ?
O3 Cu1 N1 92.0(2) . . ?
O4 Cu1 N1 158.8(3) . . ?
O1 Cu1 O2 115.2(2) . . ?
O3 Cu1 O2 72.7(2) . . ?
O4 Cu1 O2 100.8(3) . . ?
N1 Cu1 O2 100.3(3) . . ?
O1 Cu1 Al1 38.86(18) . . ?
O3 Cu1 Al1 134.57(17) . . ?
O4 Cu1 Al1 38.06(16) . . ?
N1 Cu1 Al1 129.5(2) . . ?
O2 Cu1 Al1 110.2(2) . . ?
O1 Cu1 Al2 151.53(17) . . ?
O3 Cu1 Al2 36.61(17) . . ?
O4 Cu1 Al2 104.20(18) . . ?
N1 Cu1 Al2 94.3(2) . . ?
O2 Cu1 Al2 36.35(16) . . ?
Al1 Cu1 Al2 133.63(9) . . ?
O5 Al1 O7 111.6(3) . . ?
O5 Al1 O4 115.6(3) . . ?
O7 Al1 O4 113.6(4) . . ?
O5 Al1 O1 117.3(3) . . ?
O7 Al1 O1 110.7(3) . . ?
O4 Al1 O1 85.9(2) . . ?
O5 Al1 Cu1 130.7(3) . . ?
O7 Al1 Cu1 117.8(3) . . ?
O4 Al1 Cu1 43.16(18) . . ?
O1 Al1 Cu1 42.92(16) . . ?
O8 Al2 O6 114.2(6) . . ?
O8 Al2 O2 115.7(5) . . ?
O6 Al2 O2 109.9(4) . . ?
O8 Al2 O3 113.2(4) . . ?
O6 Al2 O3 109.9(4) . . ?
O2 Al2 O3 91.7(3) . . ?
O8 Al2 Cu1 130.8(5) . . ?
O6 Al2 Cu1 114.4(3) . . ?
O2 Al2 Cu1 51.5(2) . . ?
O3 Al2 Cu1 40.58(16) . . ?
C6 O1 Al1 129.6(5) . . ?
C6 O1 Cu1 127.8(5) . . ?
Al1 O1 Cu1 98.2(3) . . ?
C9 O2 Al2 130.5(7) . . ?
C9 O2 Cu1 137.3(6) . . ?
Al2 O2 Cu1 92.1(3) . . ?
C12 O3 Al2 126.6(5) . . ?
C12 O3 Cu1 123.9(5) . . ?
Al2 O3 Cu1 102.8(3) . . ?
C15 O4 Al1 131.4(5) . . ?
C15 O4 Cu1 129.2(5) . . ?
Al1 O4 Cu1 98.8(3) . . ?
C18 O5 Al1 136.9(9) . . ?
C21 O6 Al2 141.2(10) . . ?
C24 O7 Al1 138.8(9) . . ?
C27 O8 Al2 158.5(15) . . ?
C1 N1 C2 118.9(9) . . ?
C1 N1 Cu1 122.7(7) . . ?
C2 N1 Cu1 118.4(6) . . ?
N1 C1 C5 121.8(11) . . ?
N1 C2 C3 122.0(9) . . ?
C4 C3 C2 117.8(11) . . ?
C3 C4 C5 119.5(11) . . ?
C4 C5 C1 120.0(11) . . ?
O1 C6 C7 110.2(8) . . ?
O1 C6 C8 111.8(9) . . ?
C7 C6 C8 114.8(10) . . ?
O2 C9 C10 115.2(12) . . ?
O2 C9 C11 109.0(13) . . ?
C10 C9 C11 111.8(14) . . ?
O3 C12 C13 112.9(10) . . ?
O3 C12 C14 113.6(9) . . ?
C13 C12 C14 115.1(10) . . ?
C17 C15 O4 112.2(11) . . ?
C17 C15 C16 111.2(14) . . ?
O4 C15 C16 110.4(10) . . ?
C20 C18 O5 124.0(15) . . ?
C20 C18 C19 124.4(17) . . ?
O5 C18 C19 110.4(14) . . ?
O6 C21 C22 110.3(16) . . ?
O6 C21 C23 117(2) . . ?
C22 C21 C23 109(3) . . ?
C25 C24 O7 134(2) . . ?
C25 C24 C26 110(2) . . ?
O7 C24 C26 112.2(16) . . ?
O8 C27 C28 124(2) . . ?
O8 C27 C29 108(2) . . ?
C28 C27 C29 114.0(19) . . ?

loop_
_geom_bond_atom_site_label_1
_geom_bond_atom_site_label_2
_geom_bond_distance
_geom_bond_site_symmetry_2
_geom_bond_publ_flag
Cu1 O1 1.964(5) . ?
Cu1 O3 1.972(5) . ?
Cu1 O4 1.976(5) . ?
Cu1 N1 2.020(7) . ?
Cu1 O2 2.315(6) . ?
Cu1 Al1 2.854(3) . ?
Cu1 Al2 2.956(3) . ?
Al1 O5 1.696(6) . ?
Al1 O7 1.706(7) . ?
Al1 O4 1.780(6) . ?
Al1 O1 1.809(6) . ?
Al2 O8 1.691(8) . ?
Al2 O6 1.690(9) . ?
Al2 O2 1.753(6) . ?
Al2 O3 1.808(6) . ?
O1 C6 1.446(10) . ?
O2 C9 1.430(14) . ?
O3 C12 1.432(11) . ?
O4 C15 1.428(11) . ?
O5 C18 1.404(19) . ?
O6 C21 1.393(16) . ?
O7 C24 1.346(16) . ?
O8 C27 1.28(2) . ?
N1 C1 1.321(12) . ?
N1 C2 1.331(12) . ?
C1 C5 1.383(19) . ?
C2 C3 1.428(15) . ?
C3 C4 1.351(17) . ?
C4 C5 1.37(2) . ?
C6 C7 1.473(15) . ?
C6 C8 1.478(15) . ?
C9 C10 1.473(18) . ?
C9 C11 1.50(2) . ?
C12 C13 1.440(15) . ?
C12 C14 1.453(15) . ?
C15 C17 1.436(19) . ?
C15 C16 1.502(19) . ?
C18 C20 1.248(19) . ?
C18 C19 1.496(18) . ?
C21 C22 1.42(3) . ?
C21 C23 1.35(3) . ?
C24 C25 1.20(3) . ?
C24 C26 1.36(3) . ?
C27 C28 1.36(2) . ?
C27 C29 1.50(3) . ?
